data_9004376
loop_
_publ_author_name
'Oberti, R.'
'Hawthorne, F. C.'
'Ungaretti, L.'
'Cannillo, E.'

_publ_section_title
;
 [6]Al disorder in amphiboles from mantle peridotites
 Sample: F5
;
_journal_name_full 'The Canadian Mineralogist'
_journal_page_first 867
_journal_page_last 878
_journal_volume 33
_journal_year 1995
_chemical_formula_sum 'Al2.66 Ca1.76 Fe0.83 H2 K0.024 Mg3.55 Na0.76 O24 Si6.2'
_chemical_name_mineral Hornblende
_space_group_IT_number 12
_symmetry_space_group_name_Hall '-C 2y'
_symmetry_space_group_name_H-M 'C 1 2/m 1'
_cell_angle_alpha 90
_cell_angle_beta 105.16
_cell_angle_gamma 90
_cell_formula_units_Z 2
_cell_length_a 9.828
_cell_length_b 17.917
_cell_length_c 5.290
_cell_volume 899.090
_database_code_amcsd 0005450
_exptl_crystal_density_diffrn 3.153
_cod_original_formula_sum 'Si6.2 Al2.66 Mg3.55 Fe.83 Ca1.76 Na.76 K.024 H2 O24'
_cod_database_code 9004376

loop_
_space_group_symop_operation_xyz
x,y,z
1/2+x,1/2+y,z
x,-y,z
1/2+x,1/2-y,z
-x,y,-z
1/2-x,1/2+y,-z
-x,-y,-z
1/2-x,1/2-y,-z

loop_
_atom_site_label
_atom_site_fract_x
_atom_site_fract_y
_atom_site_fract_z
_atom_site_occupancy
_atom_site_U_iso_or_equiv
_atom_site_type_symbol
_atom_site_attached_hydrogens
SiT1 0.28070 0.08550 0.30230 0.77500 0.00443 Si 0
AlT1 0.28070 0.08550 0.30230 0.22500 0.00443 Al 0
SiT2 0.29150 0.17330 0.81360 0.77500 0.00545 Si 0
AlT2 0.29150 0.17330 0.81360 0.22500 0.00545 Al 0
MgM1 0.00000 0.08950 0.50000 0.87000 0.00595 Mg 0
FeM1 0.00000 0.08950 0.50000 0.13000 0.00595 Fe 0
AlM2 0.00000 0.17650 0.00000 0.36000 0.00570 Al 0
FeM2 0.00000 0.17650 0.00000 0.11000 0.00570 Fe 0
MgM2 0.00000 0.17650 0.00000 0.53000 0.00570 Mg 0
AlM3 0.00000 0.00000 0.00000 0.14000 0.00583 Al 0
MgM3 0.00000 0.00000 0.00000 0.71000 0.00583 Mg 0
FeM3 0.00000 0.00000 0.00000 0.15000 0.00583 Fe 0
FeM4 0.00000 0.27940 0.50000 0.05000 0.00937 Fe 0
MgM4 0.00000 0.27940 0.50000 0.01000 0.00937 Mg 0
CaM4 0.00000 0.27940 0.50000 0.44000 0.00937 Ca 0
FeM4* 0.00000 0.25270 0.50000 0.05000 0.00621 Fe 0
MgM4* 0.00000 0.25270 0.50000 0.01000 0.00621 Mg 0
CaM4* 0.00000 0.25270 0.50000 0.44000 0.00621 Ca 0
NaA 0.00000 0.50000 0.00000 0.15200 0.06485 Na 0
KA 0.00000 0.50000 0.00000 0.00400 0.06485 K 0
NaA(m) 0.02000 0.50000 0.06110 0.15200 0.03952 Na 0
KA(m) 0.02000 0.50000 0.06110 0.00500 0.03952 K 0
NaA(2) 0.00000 0.46900 0.00000 0.15200 0.02039 Na 0
KA(2) 0.00000 0.46900 0.00000 0.00500 0.02039 K 0
H 0.19020 0.00000 0.76670 1.00000 0.01849 H 0
O1 0.10600 0.08860 0.21400 1.00000 0.01039 O 0
O2 0.11980 0.17410 0.73560 1.00000 0.00811 O 0
O-h3 0.10850 0.00000 0.71640 1.00000 0.00963 O 0
O4 0.36880 0.25040 0.78780 1.00000 0.01153 O 0
O5 0.35060 0.14120 0.11340 1.00000 0.01051 O 0
O6 0.34320 0.11610 0.61090 1.00000 0.01267 O 0
O7 0.33930 0.00000 0.27200 1.00000 0.01368 O 0

loop_
_cod_changelog_entry_id
_cod_changelog_entry_author
_cod_changelog_entry_date
_cod_changelog_entry_text
1
;cod-tools version 3.8.0
Id: cif_guess_AMCSD_atom_types 9581 2023-05-17 12:35:41Z saulius
;
2023-05-23T09:17:46+03:00
;Derived atom types and hydrogen counts
from atom names that follow the AMCSD naming convention
(Wat == water, O-H == hydroxyl).
;

loop_
_cod_related_entry_id
_cod_related_entry_database
_cod_related_entry_code
1 AMCSD 0005450
